data_7115249
loop_
_publ_author_name
'Bradley, Sam'
'McGowan, Patrick C.'
'Oughton, Karrie A.'
'Thornton-Pett, Mark'
'Walsh, Mark E.'

_publ_section_title
;
 Facile synthesis of amino-functionalised ferrocenes and vanadocenes
;
_journal_issue 1
_journal_name_full 'Chemical Communications'
_journal_page_first 77
_journal_paper_doi 10.1039/a808685k
_journal_year 1999
_chemical_formula_sum 'C22 H32 Fe N2'
_chemical_formula_weight 380.35
_chemical_name_systematic
; 
  ?
;
_space_group_IT_number 2
_symmetry_cell_setting triclinic
_symmetry_space_group_name_Hall '-P 1'
_symmetry_space_group_name_H-M 'P -1'
_atom_sites_solution_hydrogens geom
_atom_sites_solution_primary direct
_atom_sites_solution_secondary difmap
_audit_creation_date 97-11-17
_audit_creation_method 'STADI4, X-RED'
_cell_angle_alpha 103.584(8)
_cell_angle_beta 96.905(7)
_cell_angle_gamma 101.691(8)
_cell_formula_units_Z 2
_cell_length_a 7.1259(5)
_cell_length_b 10.7296(10)
_cell_length_c 13.4298(11)
_cell_measurement_reflns_used 78
_cell_measurement_temperature 150(2)
_cell_measurement_theta_max 22.5
_cell_measurement_theta_min 17.6
_cell_volume 962.08(15)
_computing_cell_refinement 'STADI4 (STOE, 1996)'
_computing_data_collection 'STADI4 (STOE, 1996)'
_computing_data_reduction 'X-RED  (STOE, 1996)'
_computing_molecular_graphics 'ORTEX (McArdle, 1995)'
_computing_publication_material 'local program'
_computing_structure_refinement 'SHELXL-93 (Sheldrick, 1993)'
_computing_structure_solution 'SHELXS-86 (Sheldrick, 1990)'
_diffrn_ambient_temperature 150(2)
_diffrn_measurement_device_type 'STOE STADI4 4-circle-diffractometer'
_diffrn_measurement_method
; Scan width (omega) = 1.65 - 1.80, scan ratio 2theta:omega = 1.00
  I(Net) and sigma(I) calculated according to Blessing (1987)
;
_diffrn_radiation_collimation '0.8 mm'
_diffrn_radiation_detector 'NaI(Tl) scintillation counter'
_diffrn_radiation_monochromator 'planar graphite'
_diffrn_radiation_polarisn_norm 90
_diffrn_radiation_source 'fine-focus sealed tube'
_diffrn_radiation_type MoK\a
_diffrn_radiation_wavelength 0.71073
_diffrn_reflns_av_R_equivalents 0.0000
_diffrn_reflns_av_sigmaI/netI 0.0080
_diffrn_reflns_limit_h_max 8
_diffrn_reflns_limit_h_min -8
_diffrn_reflns_limit_k_max 12
_diffrn_reflns_limit_k_min -13
_diffrn_reflns_limit_l_max 16
_diffrn_reflns_limit_l_min 0
_diffrn_reflns_number 3780
_diffrn_reflns_theta_max 25.98
_diffrn_reflns_theta_min 1.58
_diffrn_standards_decay_% 0
_diffrn_standards_interval_time 60
_diffrn_standards_number 2
_exptl_absorpt_coefficient_mu 0.790
_exptl_absorpt_correction_T_max 0.7429
_exptl_absorpt_correction_T_min 0.6157
_exptl_absorpt_correction_type empirical
_exptl_absorpt_process_details
;
    Psi Scan Reflections used    Mu * R = 0.20  

    H   K   L   2Theta   Chi   Imin/Imax
    3  -2   0    17.8   -83.4    0.834
   -3   2   0    17.8    83.4    0.835
    4  -2  -1    23.3   -85.3    0.834
   -4   2   1    23.3    85.3    0.824
    5  -3   0    29.6   -85.5    0.825
   -5   3   0    29.6    85.5    0.834
    6  -4   0    36.0   -83.4    0.828
   -6   4   0    36.0    83.4    0.830
   -7   4   0    41.7    86.2    0.820
    7  -4   0    41.7   -86.2    0.786
   -8   3   2    47.1    84.3    0.821
    8  -3  -2    47.1   -84.3    0.832
;
_exptl_crystal_colour prism
_exptl_crystal_density_diffrn 1.313
_exptl_crystal_description block
_exptl_crystal_F_000 408
_exptl_crystal_size_max 0.75
_exptl_crystal_size_mid 0.45
_exptl_crystal_size_min 0.45
_refine_diff_density_max 0.334
_refine_diff_density_min -0.282
_refine_diff_density_rms 0.049
_refine_ls_extinction_coef 0.0647(24)
_refine_ls_extinction_expression Fc^*^=kFc[1+0.001xFc^2^\l^3^/sin(2\q)]^-1/4^
_refine_ls_extinction_method SHELXL
_refine_ls_goodness_of_fit_all 1.066
_refine_ls_goodness_of_fit_obs 1.067
_refine_ls_matrix_type full
_refine_ls_number_parameters 229
_refine_ls_number_reflns 3773
_refine_ls_number_restraints 0
_refine_ls_restrained_S_all 1.093
_refine_ls_restrained_S_obs 1.067
_refine_ls_R_factor_all 0.0256
_refine_ls_R_factor_obs 0.0248
_refine_ls_shift/esd_max -0.001
_refine_ls_shift/esd_mean 0.000
_refine_ls_structure_factor_coef Fsqd
_refine_ls_weighting_details 'w=1/[\s^2^(Fo^2^)+(0.0380P)^2^+0.4452P] where P=(Fo^2^+2Fc^2^)/3'
_refine_ls_weighting_scheme calc
_refine_ls_wR_factor_all 0.0695
_refine_ls_wR_factor_obs 0.0668
_reflns_number_observed 3678
_reflns_number_total 3780
_reflns_observed_criterion >2sigma(I)
_cod_data_source_file 808685k.txt
_cod_data_source_block PM1
_cod_depositor_comments
;
The following automatic conversions were performed:

'_refine_ls_weighting_scheme' value 'calc
w=1/[\s^2^(Fo^2^)+(0.0380P)^2^+0.4452P] where P=(Fo^2^+2Fc^2^)/3' was
changed to 'calc'. New tag '_refine_ls_weighting_details' was
created. The value of the new tag was set to
'w=1/[\s^2^(Fo^2^)+(0.0380P)^2^+0.4452P] where P=(Fo^2^+2Fc^2^)/3'.

Automatic conversion script
Id: cif_fix_values 3143 2015-03-26 13:38:13Z robertas 
;
_cod_original_cell_volume 962.08(13)
_cod_original_sg_symbol_H-M P-1
_cod_database_code 7115249
_audit_contact_author 'J. Richter'

loop_
_symmetry_equiv_pos_as_xyz
'x, y, z'
'-x, -y, -z'

loop_
_atom_site_aniso_label
_atom_site_aniso_U_11
_atom_site_aniso_U_22
_atom_site_aniso_U_33
_atom_site_aniso_U_23
_atom_site_aniso_U_13
_atom_site_aniso_U_12
Fe 0.01597(12) 0.01644(12) 0.01437(12) 0.00167(7) 0.00225(7) 0.00412(7)
C1 0.0213(6) 0.0185(6) 0.0143(6) 0.0014(5) 0.0040(5) 0.0047(5)
C2 0.0241(7) 0.0169(6) 0.0182(6) 0.0024(5) 0.0048(5) 0.0067(5)
C3 0.0209(7) 0.0270(7) 0.0182(6) 0.0027(5) 0.0045(5) 0.0099(6)
C4 0.0176(6) 0.0254(7) 0.0206(6) 0.0030(5) 0.0058(5) 0.0031(5)
C5 0.0228(7) 0.0202(6) 0.0180(6) 0.0050(5) 0.0055(5) 0.0030(5)
C6 0.0235(7) 0.0181(6) 0.0161(6) 0.0026(5) 0.0001(5) 0.0045(5)
C7 0.0287(7) 0.0262(7) 0.0162(6) 0.0023(5) 0.0040(5) 0.0013(6)
C8 0.0369(8) 0.0293(8) 0.0159(6) 0.0020(6) -0.0005(6) 0.0050(6)
N9 0.0246(6) 0.0251(6) 0.0205(6) 0.0005(5) -0.0047(5) 0.0026(5)
C9 0.0306(8) 0.0398(9) 0.0287(8) -0.0028(7) -0.0092(7) 0.0056(7)
C10 0.0231(7) 0.0373(8) 0.0225(7) 0.0013(6) 0.0004(6) 0.0039(6)
C11 0.0223(7) 0.0339(8) 0.0163(6) 0.0027(6) 0.0018(5) 0.0022(6)
C12 0.0196(6) 0.0196(6) 0.0157(6) 0.0007(5) 0.0044(5) 0.0053(5)
C13 0.0237(7) 0.0223(7) 0.0149(6) 0.0026(5) 0.0059(5) 0.0037(5)
C14 0.0204(7) 0.0260(7) 0.0215(7) -0.0016(5) 0.0075(5) 0.0000(5)
C15 0.0181(6) 0.0321(8) 0.0217(7) -0.0023(6) 0.0025(5) 0.0100(6)
C16 0.0245(7) 0.0208(7) 0.0207(7) 0.0007(5) 0.0038(5) 0.0103(5)
C17 0.0195(6) 0.0194(6) 0.0166(6) 0.0023(5) 0.0028(5) 0.0013(5)
C18 0.0220(7) 0.0280(7) 0.0203(7) -0.0002(6) 0.0023(5) 0.0064(6)
C19 0.0209(7) 0.0346(8) 0.0201(7) 0.0046(6) 0.0027(5) 0.0040(6)
N20 0.0220(6) 0.0291(6) 0.0175(6) 0.0027(5) -0.0001(5) -0.0002(5)
C20 0.0281(8) 0.0401(9) 0.0240(8) 0.0038(7) -0.0037(6) -0.0045(7)
C21 0.0288(8) 0.0248(7) 0.0214(7) -0.0015(6) 0.0018(6) 0.0017(6)
C22 0.0231(7) 0.0242(7) 0.0194(7) -0.0002(5) 0.0039(5) 0.0044(6)

loop_
_atom_site_label
_atom_site_type_symbol
_atom_site_fract_x
_atom_site_fract_y
_atom_site_fract_z
_atom_site_U_iso_or_equiv
_atom_site_thermal_displace_type
_atom_site_occupancy
_atom_site_calc_flag
_atom_site_refinement_flags
Fe Fe 0.19073(2) 0.29740(2) 0.054332(13) 0.01602(8) Uani 1 d .
C1 C 0.1168(2) 0.19955(13) -0.10311(10) 0.0185(3) Uani 1 d .
C2 C 0.2033(2) 0.12263(13) -0.04565(10) 0.0197(3) Uani 1 d .
H2 H 0.1443(2) 0.03612(13) -0.04278(10) 0.024 Uiso 1 calc R
C3 C 0.3936(2) 0.19787(14) 0.00673(10) 0.0219(3) Uani 1 d .
H3 H 0.4824(2) 0.17041(14) 0.05062(10) 0.026 Uiso 1 calc R
C4 C 0.4262(2) 0.32141(14) -0.01862(11) 0.0218(3) Uani 1 d .
H4 H 0.5411(2) 0.39061(14) 0.00499(11) 0.026 Uiso 1 calc R
C5 C 0.2560(2) 0.32271(13) -0.08566(10) 0.0205(3) Uani 1 d .
H5 H 0.2379(2) 0.39349(13) -0.11404(10) 0.025 Uiso 1 calc R
C6 C -0.0769(2) 0.15631(13) -0.17505(10) 0.0199(3) Uani 1 d .
H6 H -0.1172(2) 0.23722(13) -0.18497(10) 0.024 Uiso 1 calc R
C7 C -0.0621(2) 0.07225(15) -0.28224(11) 0.0251(3) Uani 1 d .
H7A H 0.0340(2) 0.12433(15) -0.31341(11) 0.030 Uiso 1 calc R
H7B H -0.0161(2) -0.00646(15) -0.27399(11) 0.030 Uiso 1 calc R
C8 C -0.2591(2) 0.0286(2) -0.35432(11) 0.0289(3) Uani 1 d .
H8A H -0.3008(2) 0.1073(2) -0.36607(11) 0.035 Uiso 1 calc R
H8B H -0.2468(2) -0.0264(2) -0.42245(11) 0.035 Uiso 1 calc R
N9 N -0.4065(2) -0.04680(12) -0.31037(9) 0.0256(3) Uani 1 d .
C9 C -0.5940(2) -0.0907(2) -0.38087(13) 0.0368(4) Uani 1 d .
H9A H -0.5795(5) -0.1451(11) -0.4478(4) 0.055 Uiso 1 calc R
H9B H -0.6390(10) -0.0136(2) -0.3916(8) 0.055 Uiso 1 calc R
H9C H -0.6893(6) -0.1428(11) -0.3505(5) 0.055 Uiso 1 calc R
C10 C -0.4292(2) 0.0335(2) -0.21030(12) 0.0296(3) Uani 1 d .
H10A H -0.5304(2) -0.0183(2) -0.18176(12) 0.036 Uiso 1 calc R
H10B H -0.4724(2) 0.1124(2) -0.22056(12) 0.036 Uiso 1 calc R
C11 C -0.2381(2) 0.0767(2) -0.13332(11) 0.0257(3) Uani 1 d .
H11A H -0.1987(2) -0.0021(2) -0.12016(11) 0.031 Uiso 1 calc R
H11B H -0.2565(2) 0.1314(2) -0.06643(11) 0.031 Uiso 1 calc R
C12 C 0.2661(2) 0.42762(13) 0.20217(10) 0.0188(3) Uani 1 d .
C13 C 0.1755(2) 0.29803(14) 0.20716(10) 0.0208(3) Uani 1 d .
H13 H 0.2320(2) 0.24655(14) 0.24524(10) 0.025 Uiso 1 calc R
C14 C -0.0144(2) 0.25929(15) 0.14513(11) 0.0245(3) Uani 1 d .
H14 H -0.1066(2) 0.17802(15) 0.13544(11) 0.029 Uiso 1 calc R
C15 C -0.0420(2) 0.36336(15) 0.10033(11) 0.0251(3) Uani 1 d .
H15 H -0.1550(2) 0.36362(15) 0.05503(11) 0.030 Uiso 1 calc R
C16 C 0.1308(2) 0.46742(14) 0.13567(11) 0.0221(3) Uani 1 d .
H16 H 0.1523(2) 0.54924(14) 0.11800(11) 0.027 Uiso 1 calc R
C17 C 0.4597(2) 0.51238(13) 0.26250(10) 0.0195(3) Uani 1 d .
H17 H 0.5034(2) 0.58238(13) 0.22687(10) 0.023 Uiso 1 calc R
C18 C 0.6192(2) 0.43679(15) 0.27034(11) 0.0247(3) Uani 1 d .
H18A H 0.5769(2) 0.36468(15) 0.30308(11) 0.030 Uiso 1 calc R
H18B H 0.6409(2) 0.39673(15) 0.19966(11) 0.030 Uiso 1 calc R
C19 C 0.8089(2) 0.5289(2) 0.33474(11) 0.0261(3) Uani 1 d .
H19A H 0.9102(2) 0.4784(2) 0.33865(11) 0.031 Uiso 1 calc R
H19B H 0.8540(2) 0.5989(2) 0.30043(11) 0.031 Uiso 1 calc R
N20 N 0.7818(2) 0.58932(12) 0.43989(9) 0.0247(3) Uani 1 d .
C20 C 0.9652(2) 0.6737(2) 0.50198(12) 0.0342(4) Uani 1 d .
H20A H 1.0627(6) 0.6214(3) 0.5044(8) 0.051 Uiso 1 calc R
H20B H 0.9456(5) 0.7111(10) 0.5728(3) 0.051 Uiso 1 calc R
H20C H 1.0105(10) 0.7454(7) 0.4705(6) 0.051 Uiso 1 calc R
C21 C 0.6341(2) 0.66556(15) 0.43674(11) 0.0273(3) Uani 1 d .
H21A H 0.6791(2) 0.73894(15) 0.40573(11) 0.033 Uiso 1 calc R
H21B H 0.6173(2) 0.70444(15) 0.50866(11) 0.033 Uiso 1 calc R
C22 C 0.4385(2) 0.58086(14) 0.37355(11) 0.0235(3) Uani 1 d .
H22A H 0.3450(2) 0.63714(14) 0.37006(11) 0.028 Uiso 1 calc R
H22B H 0.3862(2) 0.51325(14) 0.40862(11) 0.028 Uiso 1 calc R

loop_
_atom_type_symbol
_atom_type_description
_atom_type_scat_dispersion_real
_atom_type_scat_dispersion_imag
_atom_type_scat_source
C C 0.0033 0.0016 'International Tables Vol C Tables 4.2.6.8 and 6.1.1.4'
H H 0.0000 0.0000 'International Tables Vol C Tables 4.2.6.8 and 6.1.1.4'
Fe Fe 0.3463 0.8444 'International Tables Vol C Tables 4.2.6.8 and 6.1.1.4'
N N 0.0061 0.0033 'International Tables Vol C Tables 4.2.6.8 and 6.1.1.4'

loop_
_geom_angle_atom_site_label_1
_geom_angle_atom_site_label_2
_geom_angle_atom_site_label_3
_geom_angle
C15 Fe C3 169.48(6)
C15 Fe C4 148.58(6)
C3 Fe C4 40.85(6)
C15 Fe C16 40.94(6)
C3 Fe C16 148.53(6)
C4 Fe C16 115.94(6)
C15 Fe C14 40.71(6)
C3 Fe C14 130.72(6)
C4 Fe C14 169.34(6)
C16 Fe C14 68.32(6)
C15 Fe C5 116.26(6)
C3 Fe C5 68.51(6)
C4 Fe C5 40.70(5)
C16 Fe C5 108.37(6)
C14 Fe C5 149.16(6)
C15 Fe C2 130.55(6)
C3 Fe C2 40.82(5)
C4 Fe C2 68.45(6)
C16 Fe C2 169.33(5)
C14 Fe C2 109.21(6)
C5 Fe C2 68.06(5)
C15 Fe C13 68.46(6)
C3 Fe C13 108.68(6)
C4 Fe C13 130.38(6)
C16 Fe C13 68.08(6)
C14 Fe C13 40.53(6)
C5 Fe C13 168.99(5)
C2 Fe C13 117.31(5)
C15 Fe C1 108.33(5)
C3 Fe C1 68.65(5)
C4 Fe C1 68.57(5)
C16 Fe C1 130.43(5)
C14 Fe C1 116.91(5)
C5 Fe C1 40.57(5)
C2 Fe C1 40.48(5)
C13 Fe C1 149.51(5)
C15 Fe C12 68.66(5)
C3 Fe C12 116.23(5)
C4 Fe C12 108.14(5)
C16 Fe C12 40.58(5)
C14 Fe C12 68.20(5)
C5 Fe C12 130.33(5)
C2 Fe C12 149.26(5)
C13 Fe C12 40.36(5)
C1 Fe C12 169.04(5)
C2 C1 C5 107.03(12)
C2 C1 C6 126.82(12)
C5 C1 C6 125.98(12)
C2 C1 Fe 69.09(7)
C5 C1 Fe 68.88(7)
C6 C1 Fe 130.60(9)
C3 C2 C1 108.54(12)
C3 C2 Fe 68.89(7)
C1 C2 Fe 70.43(7)
C4 C3 C2 107.86(12)
C4 C3 Fe 69.72(8)
C2 C3 Fe 70.29(8)
C3 C4 C5 107.90(12)
C3 C4 Fe 69.43(8)
C5 C4 Fe 70.04(8)
C4 C5 C1 108.67(12)
C4 C5 Fe 69.26(8)
C1 C5 Fe 70.55(7)
C1 C6 C11 113.53(11)
C1 C6 C7 111.12(11)
C11 C6 C7 107.95(11)
C8 C7 C6 110.68(12)
N9 C8 C7 111.34(12)
C8 N9 C9 111.05(12)
C8 N9 C10 110.27(12)
C9 N9 C10 109.29(12)
N9 C10 C11 110.79(12)
C10 C11 C6 111.12(12)
C13 C12 C16 107.25(12)
C13 C12 C17 126.88(12)
C16 C12 C17 125.66(12)
C13 C12 Fe 69.39(7)
C16 C12 Fe 68.59(7)
C17 C12 Fe 131.19(9)
C14 C13 C12 108.31(12)
C14 C13 Fe 69.19(8)
C12 C13 Fe 70.25(7)
C15 C14 C13 108.22(12)
C15 C14 Fe 69.06(8)
C13 C14 Fe 70.28(8)
C14 C15 C16 107.73(12)
C14 C15 Fe 70.23(8)
C16 C15 Fe 69.96(8)
C15 C16 C12 108.50(13)
C15 C16 Fe 69.10(8)
C12 C16 Fe 70.84(7)
C12 C17 C18 113.99(11)
C12 C17 C22 110.21(11)
C18 C17 C22 108.29(11)
C19 C18 C17 110.70(12)
N20 C19 C18 110.81(12)
C20 N20 C21 110.11(12)
C20 N20 C19 110.46(12)
C21 N20 C19 110.78(11)
N20 C21 C22 112.03(12)
C21 C22 C17 111.06(11)

loop_
_geom_bond_atom_site_label_1
_geom_bond_atom_site_label_2
_geom_bond_distance
Fe C15 2.0369(14)
Fe C3 2.0410(13)
Fe C4 2.0448(13)
Fe C16 2.0483(13)
Fe C14 2.0524(14)
Fe C5 2.0551(13)
Fe C2 2.0595(13)
Fe C13 2.0668(13)
Fe C1 2.0774(13)
Fe C12 2.0782(13)
C1 C2 1.431(2)
C1 C5 1.433(2)
C1 C6 1.504(2)
C2 C3 1.430(2)
C3 C4 1.426(2)
C4 C5 1.426(2)
C6 C11 1.531(2)
C6 C7 1.537(2)
C7 C8 1.524(2)
C8 N9 1.461(2)
N9 C9 1.461(2)
N9 C10 1.463(2)
C10 C11 1.523(2)
C12 C13 1.430(2)
C12 C16 1.431(2)
C12 C17 1.504(2)
C13 C14 1.427(2)
C14 C15 1.422(2)
C15 C16 1.429(2)
C17 C18 1.532(2)
C17 C22 1.540(2)
C18 C19 1.526(2)
C19 N20 1.462(2)
N20 C20 1.459(2)
N20 C21 1.460(2)
C21 C22 1.526(2)
